data_1001367
loop_
_publ_author_name
'Hervieu, M'
'Maignan, A'
'Martin, C'
'Michel, C'
'Provost, J'
'Raveau, B'

_publ_section_title
;
A New Member of the Thallium Superconductive Series. The "1212" Oxide
Tl Ba~2~ Ca Cu~2~ O~8-y~: Importance of Oxygen Content
;
_journal_coden_ASTM JSSCBI
_journal_name_full 'Journal of Solid State Chemistry'
_journal_page_first 212
_journal_page_last 215
_journal_paper_doi 10.1016/0022-4596(88)90321-0
_journal_volume 75
_journal_year 1988
_chemical_formula_structural 'Tl Ba2 Ca Cu2 O7'
_chemical_formula_sum 'Ba2 Ca Cu2 O7 Tl'
_chemical_name_systematic
;
Thallium(III) dibarium calcium dicopper(II,III) oxide
;
_space_group_IT_number 123
_symmetry_cell_setting tetragonal
_symmetry_Int_Tables_number 123
_symmetry_space_group_name_Hall '-P 4 2'
_symmetry_space_group_name_H-M 'P 4/m m m'
_cell_angle_alpha 90
_cell_angle_beta 90
_cell_angle_gamma 90
_cell_formula_units_Z 1
_cell_length_a 3.833
_cell_length_b 3.833
_cell_length_c 12.68
_cell_volume 186.3
_refine_ls_R_factor_all 0.07
_cod_database_code 1001367

loop_
_symmetry_equiv_pos_as_xyz
x,y,z
-x,-y,z
-x,y,z
x,-y,z
-y,x,z
y,-x,z
y,x,z
-y,-x,z
-x,-y,-z
x,y,-z
x,-y,-z
-x,y,-z
y,-x,-z
-y,x,-z
-y,-x,-z
y,x,-z

loop_
_atom_site_label
_atom_site_type_symbol
_atom_site_symmetry_multiplicity
_atom_site_Wyckoff_symbol
_atom_site_fract_x
_atom_site_fract_y
_atom_site_fract_z
_atom_site_occupancy
_atom_site_attached_hydrogens
_atom_site_calc_flag
Tl1 Tl3+ 1 d 0.5 0.5 0.5 1. 0 d
Ba1 Ba2+ 2 g 0. 0. 0.287(1) 1. 0 d
Tl2 Tl3+ 1 a 0. 0. 0. 0.1 0 d
Ca1 Ca2+ 1 a 0. 0. 0. 0.9 0 d
Cu1 Cu3+ 2 f 0.5 0.5 0.130(2) 0.95(7) 0 d
O1 O2- 4 i 0. 0.5 0.125(6) 1. 0 d
O2 O2- 2 h 0.5 0.5 0.323(6) 1. 0 d
O3 O2- 1 b 0. 0. 0.5 1. 0 d

loop_
_atom_type_symbol
_atom_type_oxidation_number
Tl3+ 3.000
Ba2+ 2.000
Ca2+ 2.000
Cu3+ 2.580
O2- -2.000
